data_2106727
loop_
_publ_author_name
'Sikirica, M.'
'Grdenic, D.'

_publ_section_title
;
 The crystal structure of mercury(I) trifluoroacetate
;
_journal_name_full 'Acta Crystallographica B (24,1968-38,1982)'
_journal_page_first 144
_journal_page_last 146
_journal_volume 30
_journal_year 1974
_chemical_formula_sum 'C4 F6 Hg2 O4'
_chemical_name_systematic 'Hg2 (C F3 C O2)2'
_space_group_IT_number 15
_symmetry_space_group_name_Hall '-C 2yc'
_symmetry_space_group_name_H-M 'C 1 2/c 1'
_cell_angle_alpha 90
_cell_angle_beta 124.4
_cell_angle_gamma 90
_cell_formula_units_Z 4
_cell_length_a 14.886
_cell_length_b 9.337
_cell_length_c 8.23
_cell_volume 943.841
_citation_journal_id_ASTM ACBCAR
_cod_data_source_file Sikirica_ACBCAR_1974_1384.cif
_cod_data_source_block C4F6Hg2O4
_cod_database_code 2106727

loop_
_symmetry_equiv_pos_as_xyz
x,y,z
-x,y,-z+1/2
-x,-y,-z
x,-y,z-1/2
x+1/2,y+1/2,z
-x+1/2,y+1/2,-z+1/2
-x+1/2,-y+1/2,-z
x+1/2,-y+1/2,z-1/2

loop_
_atom_site_label
_atom_site_type_symbol
_atom_site_fract_x
_atom_site_fract_y
_atom_site_fract_z
_atom_site_occupancy
_atom_site_U_iso_or_equiv
F1 F-1 0.414 -0.001 0.302 1 0.0
Hg1 Hg+1 0.0978 0.1566 0.3069 1 0.0
C2 C+3 0.349 0.119 0.218 1 0.0
O1 O-2 0.251 0.184 0.342 1 0.0
F3 F-1 0.331 0.136 0.04 1 0.0
C1 C+3 0.261 0.111 0.224 1 0.0
O2 O-2 0.174 0.031 0.096 1 0.0
F2 F-1 0.423 0.222 0.331 1 0.0
